data_4084106
loop_
_publ_author_name
'Wei, Yingfei'
'Petronilho, Ana'
'Mueller-Bunz, Helge'
'Albrecht, Martin'

_publ_section_title
;
 Mesoionic Triazolylidene Nickel Complexes: Synthesis, Ligand Lability,
 and Catalytic C--C Bond Formation Activity
;
_journal_issue 20
_journal_name_full Organometallics
_journal_page_first 5834
_journal_paper_doi 10.1021/om500593s
_journal_volume 33
_journal_year 2014
_chemical_formula_moiety '2 (C27 H47 N6 Ni), 2 (Cl), 3 (H2 O)'
_chemical_formula_sum 'C54 H100 Cl2 N12 Ni2 O3'
_chemical_formula_weight 1153.78
_chemical_name_systematic
; 
 ? 
;
_space_group_IT_number 2
_symmetry_cell_setting triclinic
_symmetry_space_group_name_Hall '-P 1'
_symmetry_space_group_name_H-M 'P -1'
_atom_sites_solution_hydrogens geom
_atom_sites_solution_primary direct
_atom_sites_solution_secondary difmap
_audit_creation_method SHELXL-97
_cell_angle_alpha 102.6541(6)
_cell_angle_beta 97.9081(5)
_cell_angle_gamma 105.4241(6)
_cell_formula_units_Z 1
_cell_length_a 9.85953(7)
_cell_length_b 12.12579(9)
_cell_length_c 13.71930(9)
_cell_measurement_reflns_used 33269
_cell_measurement_temperature 100(2)
_cell_measurement_theta_max 32.4590
_cell_measurement_theta_min 3.5310
_cell_volume 1508.91(2)
_computing_cell_refinement
; 
CrysAlisPro, Agilent Technologies, 
Version 1.171.36.24a (release 19-12-2012 CrysAlis171 .NET) 
(compiled Dec 19 2012,11:08:27) 
;
_computing_data_collection
; 
CrysAlisPro, Agilent Technologies, 
Version 1.171.36.24a (release 19-12-2012 CrysAlis171 .NET) 
(compiled Dec 19 2012,11:08:27) 
;
_computing_data_reduction
; 
CrysAlisPro, Agilent Technologies, 
Version 1.171.36.24a (release 19-12-2012 CrysAlis171 .NET) 
(compiled Dec 19 2012,11:08:27) 
;
_computing_structure_refinement 'SHELXL-97 (Sheldrick, 2008)'
_computing_structure_solution 'SHELXS-97 (Sheldrick, 2008)'
_diffrn_ambient_temperature 100(2)
_diffrn_detector_area_resol_mean 10.3196
_diffrn_measured_fraction_theta_full 0.999
_diffrn_measured_fraction_theta_max 0.948
_diffrn_measurement_device_type 'SuperNova, Dual, Cu at zero, Atlas'
_diffrn_measurement_method '\w scans'
_diffrn_radiation_monochromator mirror
_diffrn_radiation_source 'SuperNova (Mo) X-ray Source'
_diffrn_radiation_type MoK\a
_diffrn_radiation_wavelength 0.71073
_diffrn_reflns_av_R_equivalents 0.0402
_diffrn_reflns_av_sigmaI/netI 0.0273
_diffrn_reflns_limit_h_max 14
_diffrn_reflns_limit_h_min -14
_diffrn_reflns_limit_k_max 18
_diffrn_reflns_limit_k_min -18
_diffrn_reflns_limit_l_max 20
_diffrn_reflns_limit_l_min -20
_diffrn_reflns_number 83216
_diffrn_reflns_theta_full 31.00
_diffrn_reflns_theta_max 33.00
_diffrn_reflns_theta_min 2.82
_exptl_absorpt_coefficient_mu 0.763
_exptl_absorpt_correction_T_max 0.714
_exptl_absorpt_correction_T_min 0.540
_exptl_absorpt_correction_type analytical
_exptl_absorpt_process_details
; 
CrysAlisPro, Agilent Technologies, 
Version 1.171.36.24a (release 19-12-2012 CrysAlis171 .NET) 
(compiled Dec 19 2012,11:08:27) 
Analytical numeric absorption correction using a multifaceted crystal 
model based on expressions derived by R.C. Clark & J.S. Reid. 
(Clark, R. C. & Reid, J. S. (1995). Acta Cryst. A51, 887-897) 
;
_exptl_crystal_colour 'clear brown'
_exptl_crystal_density_diffrn 1.270
_exptl_crystal_density_method 'not measured'
_exptl_crystal_description prism
_exptl_crystal_F_000 622
_exptl_crystal_size_max 0.3211
_exptl_crystal_size_mid 0.2640
_exptl_crystal_size_min 0.1631
_refine_diff_density_max 0.544
_refine_diff_density_min -0.416
_refine_diff_density_rms 0.060
_refine_ls_extinction_method none
_refine_ls_goodness_of_fit_ref 1.049
_refine_ls_hydrogen_treatment constr
_refine_ls_matrix_type full
_refine_ls_number_parameters 346
_refine_ls_number_reflns 10791
_refine_ls_number_restraints 0
_refine_ls_restrained_S_all 1.049
_refine_ls_R_factor_all 0.0406
_refine_ls_R_factor_gt 0.0320
_refine_ls_shift/su_max 0.001
_refine_ls_shift/su_mean 0.000
_refine_ls_structure_factor_coef Fsqd
_refine_ls_weighting_details 'calc w=1/[\s^2^(Fo^2^)+(0.0305P)^2^+0.6519P] where P=(Fo^2^+2Fc^2^)/3'
_refine_ls_weighting_scheme calc
_refine_ls_wR_factor_gt 0.0722
_refine_ls_wR_factor_ref 0.0771
_reflns_number_gt 9404
_reflns_number_total 10791
_reflns_threshold_expression I>2\s(I)
_cod_data_source_file om500593s_si_002.cif
_cod_data_source_block alb279(4bCl)
_cod_original_cell_volume 1508.911(18)
_cod_database_code 4084106

loop_
_symmetry_equiv_pos_as_xyz
'x, y, z'
'-x, -y, -z'

loop_
_atom_site_label
_atom_site_type_symbol
_atom_site_fract_x
_atom_site_fract_y
_atom_site_fract_z
_atom_site_U_iso_or_equiv
_atom_site_adp_type
_atom_site_occupancy
_atom_site_symmetry_multiplicity
_atom_site_calc_flag
_atom_site_refinement_flags
_atom_site_disorder_assembly
_atom_site_disorder_group
Ni Ni 0.731394(14) 0.562071(12) 0.313123(10) 0.01159(4) Uani 1 1 d . . .
C1 C 0.85513(10) 0.62164(9) 0.23003(8) 0.01209(17) Uani 1 1 d . . .
C2 C 0.93841(11) 0.73797(9) 0.23853(8) 0.01355(18) Uani 1 1 d . . .
C3 C 0.94675(12) 0.85356(10) 0.30924(8) 0.01676(19) Uani 1 1 d . . .
H3A H 1.0492 0.8984 0.3390 0.020 Uiso 1 1 calc R . .
H3B H 0.8997 0.8372 0.3660 0.020 Uiso 1 1 calc R . .
C4 C 0.87656(13) 0.93194(10) 0.25896(9) 0.0197(2) Uani 1 1 d . . .
H4A H 0.9242 0.9497 0.2028 0.024 Uiso 1 1 calc R . .
H4B H 0.7741 0.8875 0.2289 0.024 Uiso 1 1 calc R . .
C5 C 0.88635(14) 1.04879(10) 0.33428(10) 0.0238(2) Uani 1 1 d . . .
H5A H 0.9888 1.0921 0.3656 0.029 Uiso 1 1 calc R . .
H5B H 0.8484 1.0985 0.2962 0.029 Uiso 1 1 calc R . .
C6 C 0.80405(16) 1.03232(12) 0.41880(10) 0.0275(3) Uani 1 1 d . . .
H6A H 0.7042 0.9839 0.3885 0.041 Uiso 1 1 calc R . .
H6B H 0.8059 1.1101 0.4597 0.041 Uiso 1 1 calc R . .
H6C H 0.8491 0.9924 0.4626 0.041 Uiso 1 1 calc R . .
N1 N 0.89620(9) 0.55732(8) 0.15010(7) 0.01314(16) Uani 1 1 d . . .
C7 C 0.84910(12) 0.42806(9) 0.10319(8) 0.01559(19) Uani 1 1 d . . .
H7A H 0.8208 0.4124 0.0282 0.019 Uiso 1 1 calc R . .
H7B H 0.7635 0.3904 0.1281 0.019 Uiso 1 1 calc R . .
C8 C 0.96682(12) 0.37214(10) 0.12789(8) 0.0172(2) Uani 1 1 d . . .
H8A H 0.9354 0.2887 0.0860 0.021 Uiso 1 1 calc R . .
H8B H 1.0547 0.4147 0.1081 0.021 Uiso 1 1 calc R . .
C9 C 1.00409(13) 0.37441(11) 0.24003(9) 0.0193(2) Uani 1 1 d . . .
H9A H 1.0379 0.4577 0.2824 0.023 Uiso 1 1 calc R . .
H9B H 0.9166 0.3324 0.2607 0.023 Uiso 1 1 calc R . .
C10 C 1.12037(14) 0.31582(12) 0.25939(10) 0.0235(2) Uani 1 1 d . . .
H10A H 1.0864 0.2329 0.2185 0.035 Uiso 1 1 calc R . .
H10B H 1.1418 0.3189 0.3320 0.035 Uiso 1 1 calc R . .
H10C H 1.2076 0.3581 0.2401 0.035 Uiso 1 1 calc R . .
N2 N 0.99527(10) 0.62135(8) 0.11073(7) 0.01467(16) Uani 1 1 d . . .
N3 N 1.01975(9) 0.73112(8) 0.16604(7) 0.01393(16) Uani 1 1 d . . .
C11 C 1.12985(13) 0.82643(10) 0.14569(9) 0.0205(2) Uani 1 1 d . . .
H11A H 1.1925 0.7923 0.1073 0.031 Uiso 1 1 calc R . .
H11B H 1.1874 0.8817 0.2105 0.031 Uiso 1 1 calc R . .
H11C H 1.0833 0.8690 0.1057 0.031 Uiso 1 1 calc R . .
C12 C 0.56845(11) 0.48116(9) 0.20644(8) 0.01256(17) Uani 1 1 d . . .
C13 C 0.49597(11) 0.36018(9) 0.16519(8) 0.01361(18) Uani 1 1 d . . .
C14 C 0.52457(12) 0.25508(10) 0.19333(9) 0.01665(19) Uani 1 1 d . . .
H14A H 0.6258 0.2786 0.2302 0.020 Uiso 1 1 calc R . .
H14B H 0.5127 0.1926 0.1299 0.020 Uiso 1 1 calc R . .
C15 C 0.42586(12) 0.20263(10) 0.26029(9) 0.0181(2) Uani 1 1 d . . .
H15A H 0.4151 0.2681 0.3131 0.022 Uiso 1 1 calc R . .
H15B H 0.3294 0.1572 0.2174 0.022 Uiso 1 1 calc R . .
C16 C 0.48545(15) 0.12132(11) 0.31206(10) 0.0243(2) Uani 1 1 d . . .
H16A H 0.4850 0.0509 0.2593 0.029 Uiso 1 1 calc R . .
H16B H 0.5865 0.1639 0.3478 0.029 Uiso 1 1 calc R . .
C17 C 0.39925(16) 0.08036(12) 0.38857(11) 0.0285(3) Uani 1 1 d . . .
H17A H 0.2982 0.0413 0.3543 0.043 Uiso 1 1 calc R . .
H17B H 0.4064 0.1491 0.4443 0.043 Uiso 1 1 calc R . .
H17C H 0.4377 0.0243 0.4163 0.043 Uiso 1 1 calc R . .
N4 N 0.49096(9) 0.53220(8) 0.14966(7) 0.01355(16) Uani 1 1 d . . .
C18 C 0.51086(12) 0.65910(9) 0.16140(9) 0.0172(2) Uani 1 1 d . . .
H18A H 0.4500 0.6688 0.1021 0.021 Uiso 1 1 calc R . .
H18B H 0.6124 0.6996 0.1617 0.021 Uiso 1 1 calc R . .
C19 C 0.47238(12) 0.71779(10) 0.25928(9) 0.0175(2) Uani 1 1 d . . .
H19A H 0.5473 0.7245 0.3182 0.021 Uiso 1 1 calc R . .
H19B H 0.4728 0.7992 0.2580 0.021 Uiso 1 1 calc R . .
C20 C 0.32640(12) 0.65082(11) 0.27501(10) 0.0213(2) Uani 1 1 d . . .
H20A H 0.3288 0.5722 0.2832 0.026 Uiso 1 1 calc R . .
H20B H 0.2524 0.6374 0.2134 0.026 Uiso 1 1 calc R . .
C21 C 0.28389(15) 0.71711(12) 0.36821(11) 0.0282(3) Uani 1 1 d . . .
H21A H 0.2797 0.7945 0.3600 0.042 Uiso 1 1 calc R . .
H21B H 0.3554 0.7287 0.4297 0.042 Uiso 1 1 calc R . .
H21C H 0.1893 0.6706 0.3747 0.042 Uiso 1 1 calc R . .
N5 N 0.37961(10) 0.45590(8) 0.07877(7) 0.01536(17) Uani 1 1 d . . .
N6 N 0.38554(9) 0.35141(8) 0.08953(7) 0.01406(16) Uani 1 1 d . . .
C22 C 0.27740(12) 0.24414(10) 0.02301(9) 0.0195(2) Uani 1 1 d . . .
H22A H 0.2169 0.2045 0.0640 0.029 Uiso 1 1 calc R . .
H22B H 0.3254 0.1904 -0.0113 0.029 Uiso 1 1 calc R . .
H22C H 0.2174 0.2656 -0.0283 0.029 Uiso 1 1 calc R . .
C23 C 0.87904(12) 0.63403(11) 0.45320(8) 0.0197(2) Uani 1 1 d . . .
H23 H 0.9742 0.6806 0.4555 0.024 Uiso 1 1 calc R . .
C24 C 0.76025(13) 0.67840(11) 0.46379(8) 0.0197(2) Uani 1 1 d . . .
H24 H 0.7633 0.7594 0.4804 0.024 Uiso 1 1 calc R . .
C25 C 0.63843(13) 0.57998(12) 0.44504(9) 0.0207(2) Uani 1 1 d . . .
H25 H 0.5424 0.5821 0.4427 0.025 Uiso 1 1 calc R . .
C26 C 0.68313(13) 0.47489(11) 0.42985(9) 0.0213(2) Uani 1 1 d . . .
H26 H 0.6217 0.3958 0.4162 0.026 Uiso 1 1 calc R . .
C27 C 0.83232(13) 0.50893(11) 0.43867(8) 0.0205(2) Uani 1 1 d . . .
H27 H 0.8912 0.4582 0.4356 0.025 Uiso 1 1 calc R . .
Cl1 Cl 0.0000 0.0000 0.0000 0.03187(11) Uani 1 2 d S . .
Cl2 Cl 0.46533(5) 0.88680(4) 0.07792(4) 0.02820(10) Uani 0.50 1 d P A 1
O1 O 0.46533(5) 0.88680(4) 0.07792(4) 0.02820(10) Uani 0.50 1 d P B 2
H1O1 H 0.4105 0.8166 0.0560 0.042 Uiso 0.50 1 d PR B 2
H2O1 H 0.5303 0.8842 0.1231 0.042 Uiso 0.50 1 d PR B 2
O2 O 0.2695(3) 0.9449(3) 0.9064(2) 0.0357(6) Uani 0.50 1 d P C 1
H1O2 H 0.1935 0.9542 0.9228 0.054 Uiso 0.50 1 d PR C 1
H2O2 H 0.3095 0.9255 0.9552 0.054 Uiso 0.50 1 d PR C 1
O3 O 0.2623(3) 0.9105(2) 0.9343(3) 0.0398(7) Uani 0.50 1 d P D 2
H1O3 H 0.1963 0.9359 0.9534 0.060 Uiso 0.50 1 d PR D 2
H2O3 H 0.3232 0.9703 0.9280 0.060 Uiso 0.50 1 d PR D 2

loop_
_atom_site_aniso_label
_atom_site_aniso_U_11
_atom_site_aniso_U_22
_atom_site_aniso_U_33
_atom_site_aniso_U_23
_atom_site_aniso_U_13
_atom_site_aniso_U_12
Ni 0.00950(6) 0.01436(6) 0.01040(6) 0.00423(5) 0.00250(4) 0.00186(5)
C1 0.0101(4) 0.0147(4) 0.0110(4) 0.0033(3) 0.0017(3) 0.0033(3)
C2 0.0130(4) 0.0156(4) 0.0119(4) 0.0046(4) 0.0033(3) 0.0030(4)
C3 0.0194(5) 0.0149(5) 0.0140(5) 0.0027(4) 0.0041(4) 0.0024(4)
C4 0.0261(6) 0.0152(5) 0.0181(5) 0.0045(4) 0.0053(4) 0.0065(4)
C5 0.0297(6) 0.0143(5) 0.0258(6) 0.0028(4) 0.0071(5) 0.0056(4)
C6 0.0342(7) 0.0252(6) 0.0241(6) 0.0019(5) 0.0092(5) 0.0129(5)
N1 0.0117(4) 0.0152(4) 0.0130(4) 0.0048(3) 0.0035(3) 0.0035(3)
C7 0.0155(5) 0.0146(4) 0.0153(5) 0.0020(4) 0.0041(4) 0.0037(4)
C8 0.0194(5) 0.0176(5) 0.0167(5) 0.0046(4) 0.0064(4) 0.0079(4)
C9 0.0222(5) 0.0229(5) 0.0171(5) 0.0077(4) 0.0078(4) 0.0102(4)
C10 0.0270(6) 0.0295(6) 0.0215(6) 0.0122(5) 0.0085(5) 0.0149(5)
N2 0.0136(4) 0.0170(4) 0.0141(4) 0.0051(3) 0.0047(3) 0.0040(3)
N3 0.0126(4) 0.0153(4) 0.0135(4) 0.0050(3) 0.0038(3) 0.0022(3)
C11 0.0200(5) 0.0191(5) 0.0213(5) 0.0080(4) 0.0090(4) -0.0002(4)
C12 0.0106(4) 0.0146(4) 0.0137(4) 0.0054(4) 0.0039(3) 0.0037(3)
C13 0.0110(4) 0.0149(4) 0.0148(4) 0.0042(4) 0.0038(3) 0.0031(3)
C14 0.0164(5) 0.0147(4) 0.0204(5) 0.0058(4) 0.0054(4) 0.0058(4)
C15 0.0167(5) 0.0157(5) 0.0223(5) 0.0071(4) 0.0052(4) 0.0035(4)
C16 0.0326(6) 0.0201(5) 0.0274(6) 0.0117(5) 0.0122(5) 0.0123(5)
C17 0.0357(7) 0.0227(6) 0.0271(6) 0.0111(5) 0.0088(5) 0.0041(5)
N4 0.0119(4) 0.0143(4) 0.0135(4) 0.0045(3) 0.0014(3) 0.0024(3)
C18 0.0180(5) 0.0133(4) 0.0205(5) 0.0078(4) 0.0030(4) 0.0030(4)
C19 0.0170(5) 0.0131(4) 0.0207(5) 0.0048(4) 0.0009(4) 0.0033(4)
C20 0.0162(5) 0.0194(5) 0.0261(6) 0.0028(4) 0.0040(4) 0.0045(4)
C21 0.0277(6) 0.0271(6) 0.0299(7) 0.0036(5) 0.0100(5) 0.0098(5)
N5 0.0129(4) 0.0166(4) 0.0147(4) 0.0041(3) 0.0012(3) 0.0023(3)
N6 0.0116(4) 0.0143(4) 0.0145(4) 0.0026(3) 0.0027(3) 0.0020(3)
C22 0.0150(5) 0.0171(5) 0.0190(5) -0.0010(4) 0.0000(4) -0.0005(4)
C23 0.0149(5) 0.0285(6) 0.0119(5) 0.0043(4) 0.0006(4) 0.0022(4)
C24 0.0260(6) 0.0221(5) 0.0123(5) 0.0040(4) 0.0066(4) 0.0086(4)
C25 0.0174(5) 0.0333(6) 0.0151(5) 0.0102(5) 0.0078(4) 0.0086(5)
C26 0.0250(6) 0.0231(5) 0.0148(5) 0.0092(4) 0.0052(4) 0.0015(4)
C27 0.0242(5) 0.0283(6) 0.0132(5) 0.0084(4) 0.0029(4) 0.0131(5)
Cl1 0.01675(18) 0.0240(2) 0.0586(3) 0.0226(2) 0.00881(19) 0.00260(15)
Cl2 0.0284(2) 0.0319(2) 0.0338(2) 0.0157(2) 0.01614(19) 0.01433(19)
O1 0.0284(2) 0.0319(2) 0.0338(2) 0.0157(2) 0.01614(19) 0.01433(19)
O2 0.0352(13) 0.0440(17) 0.0338(13) 0.0156(11) 0.0041(10) 0.0192(13)
O3 0.0268(11) 0.0242(12) 0.072(2) 0.0178(12) 0.0179(13) 0.0061(9)

loop_
_atom_type_symbol
_atom_type_description
_atom_type_scat_dispersion_real
_atom_type_scat_dispersion_imag
_atom_type_scat_source
C C 0.0033 0.0016 'International Tables Vol C Tables 4.2.6.8 and 6.1.1.4'
H H 0.0000 0.0000 'International Tables Vol C Tables 4.2.6.8 and 6.1.1.4'
Cl Cl 0.1484 0.1585 'International Tables Vol C Tables 4.2.6.8 and 6.1.1.4'
N N 0.0061 0.0033 'International Tables Vol C Tables 4.2.6.8 and 6.1.1.4'
Ni Ni 0.3393 1.1124 'International Tables Vol C Tables 4.2.6.8 and 6.1.1.4'
O O 0.0106 0.0060 'International Tables Vol C Tables 4.2.6.8 and 6.1.1.4'

loop_
_geom_angle_atom_site_label_1
_geom_angle_atom_site_label_2
_geom_angle_atom_site_label_3
_geom_angle
C12 Ni C1 96.31(4)
C12 Ni C23 166.04(4)
C1 Ni C23 97.64(4)
C12 Ni C25 102.34(4)
C1 Ni C25 152.97(5)
C23 Ni C25 64.80(4)
C12 Ni C26 102.18(4)
C1 Ni C26 152.42(5)
C23 Ni C26 64.61(5)
C25 Ni C26 39.31(5)
C12 Ni C24 132.76(5)
C1 Ni C24 115.73(4)
C23 Ni C24 39.02(5)
C25 Ni C24 37.91(5)
C26 Ni C24 64.49(5)
C12 Ni C27 132.17(5)
C1 Ni C27 115.37(4)
C23 Ni C27 38.86(5)
C25 Ni C27 64.55(4)
C26 Ni C27 37.78(5)
C24 Ni C27 64.61(5)
N1 C1 C2 102.01(8)
N1 C1 Ni 127.44(8)
C2 C1 Ni 130.29(8)
N3 C2 C1 106.79(9)
N3 C2 C3 122.19(9)
C1 C2 C3 131.02(9)
C2 C3 C4 114.51(9)
C2 C3 H3A 108.6
C4 C3 H3A 108.6
C2 C3 H3B 108.6
C4 C3 H3B 108.6
H3A C3 H3B 107.6
C5 C4 C3 112.75(10)
C5 C4 H4A 109.0
C3 C4 H4A 109.0
C5 C4 H4B 109.0
C3 C4 H4B 109.0
H4A C4 H4B 107.8
C6 C5 C4 113.60(10)
C6 C5 H5A 108.8
C4 C5 H5A 108.8
C6 C5 H5B 108.8
C4 C5 H5B 108.8
H5A C5 H5B 107.7
C5 C6 H6A 109.5
C5 C6 H6B 109.5
H6A C6 H6B 109.5
C5 C6 H6C 109.5
H6A C6 H6C 109.5
H6B C6 H6C 109.5
N2 N1 C1 114.97(9)
N2 N1 C7 115.44(8)
C1 N1 C7 129.58(9)
N1 C7 C8 112.20(9)
N1 C7 H7A 109.2
C8 C7 H7A 109.2
N1 C7 H7B 109.2
C8 C7 H7B 109.2
H7A C7 H7B 107.9
C9 C8 C7 114.10(9)
C9 C8 H8A 108.7
C7 C8 H8A 108.7
C9 C8 H8B 108.7
C7 C8 H8B 108.7
H8A C8 H8B 107.6
C10 C9 C8 111.55(9)
C10 C9 H9A 109.3
C8 C9 H9A 109.3
C10 C9 H9B 109.3
C8 C9 H9B 109.3
H9A C9 H9B 108.0
C9 C10 H10A 109.5
C9 C10 H10B 109.5
H10A C10 H10B 109.5
C9 C10 H10C 109.5
H10A C10 H10C 109.5
H10B C10 H10C 109.5
N3 N2 N1 103.42(8)
N2 N3 C2 112.80(9)
N2 N3 C11 118.23(9)
C2 N3 C11 128.93(9)
N3 C11 H11A 109.5
N3 C11 H11B 109.5
H11A C11 H11B 109.5
N3 C11 H11C 109.5
H11A C11 H11C 109.5
H11B C11 H11C 109.5
N4 C12 C13 102.43(9)
N4 C12 Ni 126.29(8)
C13 C12 Ni 131.29(8)
N6 C13 C12 106.59(9)
N6 C13 C14 123.30(9)
C12 C13 C14 130.11(10)
C13 C14 C15 114.00(9)
C13 C14 H14A 108.8
C15 C14 H14A 108.8
C13 C14 H14B 108.8
C15 C14 H14B 108.8
H14A C14 H14B 107.6
C16 C15 C14 111.78(9)
C16 C15 H15A 109.3
C14 C15 H15A 109.3
C16 C15 H15B 109.3
C14 C15 H15B 109.3
H15A C15 H15B 107.9
C17 C16 C15 112.62(11)
C17 C16 H16A 109.1
C15 C16 H16A 109.1
C17 C16 H16B 109.1
C15 C16 H16B 109.1
H16A C16 H16B 107.8
C16 C17 H17A 109.5
C16 C17 H17B 109.5
H17A C17 H17B 109.5
C16 C17 H17C 109.5
H17A C17 H17C 109.5
H17B C17 H17C 109.5
N5 N4 C12 114.97(9)
N5 N4 C18 116.95(8)
C12 N4 C18 127.98(9)
N4 C18 C19 112.34(9)
N4 C18 H18A 109.1
C19 C18 H18A 109.1
N4 C18 H18B 109.1
C19 C18 H18B 109.1
H18A C18 H18B 107.9
C20 C19 C18 113.67(9)
C20 C19 H19A 108.8
C18 C19 H19A 108.8
C20 C19 H19B 108.8
C18 C19 H19B 108.8
H19A C19 H19B 107.7
C19 C20 C21 112.74(10)
C19 C20 H20A 109.0
C21 C20 H20A 109.0
C19 C20 H20B 109.0
C21 C20 H20B 109.0
H20A C20 H20B 107.8
C20 C21 H21A 109.5
C20 C21 H21B 109.5
H21A C21 H21B 109.5
C20 C21 H21C 109.5
H21A C21 H21C 109.5
H21B C21 H21C 109.5
N6 N5 N4 103.07(8)
N5 N6 C13 112.93(9)
N5 N6 C22 118.74(9)
C13 N6 C22 128.32(9)
N6 C22 H22A 109.5
N6 C22 H22B 109.5
H22A C22 H22B 109.5
N6 C22 H22C 109.5
H22A C22 H22C 109.5
H22B C22 H22C 109.5
C27 C23 C24 109.10(10)
C27 C23 Ni 73.55(7)
C24 C23 Ni 73.13(6)
C27 C23 H23 125.4
C24 C23 H23 125.4
Ni C23 H23 119.6
C25 C24 C23 106.89(11)
C25 C24 Ni 69.81(7)
C23 C24 Ni 67.85(6)
C25 C24 H24 126.6
C23 C24 H24 126.6
Ni C24 H24 127.3
C24 C25 C26 108.36(10)
C24 C25 Ni 72.29(6)
C26 C25 Ni 70.69(6)
C24 C25 H25 125.8
C26 C25 H25 125.8
Ni C25 H25 122.8
C27 C26 C25 108.39(11)
C27 C26 Ni 72.33(6)
C25 C26 Ni 70.00(6)
C27 C26 H26 125.8
C25 C26 H26 125.8
Ni C26 H26 123.5
C26 C27 C23 106.88(10)
C26 C27 Ni 69.89(6)
C23 C27 Ni 67.59(6)
C26 C27 H27 126.6
C23 C27 H27 126.6
Ni C27 H27 127.5
H1O1 Cl2 H2O1 104.7
H1O2 O2 H2O2 104.7
H1O3 O3 H2O3 104.7

loop_
_geom_bond_atom_site_label_1
_geom_bond_atom_site_label_2
_geom_bond_distance
Ni C12 1.8898(10)
Ni C1 1.8932(10)
Ni C23 2.0961(11)
Ni C25 2.1338(11)
Ni C26 2.1430(11)
Ni C24 2.1658(11)
Ni C27 2.1744(11)
C1 N1 1.3749(13)
C1 C2 1.4011(14)
C2 N3 1.3630(13)
C2 C3 1.4945(15)
C3 C4 1.5374(16)
C3 H3A 0.9900
C3 H3B 0.9900
C4 C5 1.5307(16)
C4 H4A 0.9900
C4 H4B 0.9900
C5 C6 1.5222(18)
C5 H5A 0.9900
C5 H5B 0.9900
C6 H6A 0.9800
C6 H6B 0.9800
C6 H6C 0.9800
N1 N2 1.3319(12)
N1 C7 1.4749(14)
C7 C8 1.5273(15)
C7 H7A 0.9900
C7 H7B 0.9900
C8 C9 1.5242(16)
C8 H8A 0.9900
C8 H8B 0.9900
C9 C10 1.5238(16)
C9 H9A 0.9900
C9 H9B 0.9900
C10 H10A 0.9800
C10 H10B 0.9800
C10 H10C 0.9800
N2 N3 1.3199(13)
N3 C11 1.4661(14)
C11 H11A 0.9800
C11 H11B 0.9800
C11 H11C 0.9800
C12 N4 1.3685(13)
C12 C13 1.3965(14)
C13 N6 1.3614(13)
C13 C14 1.4932(14)
C14 C15 1.5389(15)
C14 H14A 0.9900
C14 H14B 0.9900
C15 C16 1.5239(16)
C15 H15A 0.9900
C15 H15B 0.9900
C16 C17 1.5231(18)
C16 H16A 0.9900
C16 H16B 0.9900
C17 H17A 0.9800
C17 H17B 0.9800
C17 H17C 0.9800
N4 N5 1.3337(12)
N4 C18 1.4678(14)
C18 C19 1.5227(16)
C18 H18A 0.9900
C18 H18B 0.9900
C19 C20 1.5225(16)
C19 H19A 0.9900
C19 H19B 0.9900
C20 C21 1.5274(18)
C20 H20A 0.9900
C20 H20B 0.9900
C21 H21A 0.9800
C21 H21B 0.9800
C21 H21C 0.9800
N5 N6 1.3227(13)
N6 C22 1.4616(14)
C22 H22A 0.9800
C22 H22B 0.9800
C22 H22C 0.9800
C23 C27 1.4225(18)
C23 C24 1.4248(17)
C23 H23 0.9500
C24 C25 1.3968(17)
C24 H24 0.9500
C25 C26 1.4384(18)
C25 H25 0.9500
C26 C27 1.3982(17)
C26 H26 0.9500
C27 H27 0.9500
Cl2 H1O1 0.8399
Cl2 H2O1 0.8398
O2 H1O2 0.8400
O2 H2O2 0.8400
O3 H1O3 0.8400
O3 H2O3 0.8400

loop_
_geom_hbond_atom_site_label_D
_geom_hbond_atom_site_label_H
_geom_hbond_atom_site_label_A
_geom_hbond_distance_DH
_geom_hbond_distance_HA
_geom_hbond_distance_DA
_geom_hbond_angle_DHA
_geom_hbond_site_symmetry_A
O3 H1O3 Cl1 0.84 2.38 3.223(3) 176.9 1_566
O3 H2O3 O1 0.84 2.35 3.174(3) 165.6 2_676
O2 H1O2 Cl1 0.84 2.44 3.266(3) 169.8 1_566
O2 H2O2 Cl2 0.84 2.33 3.156(2) 167.7 1_556

loop_
_geom_torsion_atom_site_label_1
_geom_torsion_atom_site_label_2
_geom_torsion_atom_site_label_3
_geom_torsion_atom_site_label_4
_geom_torsion
C12 Ni C1 N1 -60.20(9)
C23 Ni C1 N1 119.22(9)
C25 Ni C1 N1 166.18(9)
C26 Ni C1 N1 71.87(14)
C24 Ni C1 N1 155.56(8)
C27 Ni C1 N1 82.91(10)
C12 Ni C1 C2 126.72(10)
C23 Ni C1 C2 -53.86(10)
C25 Ni C1 C2 -6.89(16)
C26 Ni C1 C2 -101.20(13)
C24 Ni C1 C2 -17.52(11)
C27 Ni C1 C2 -90.16(10)
N1 C1 C2 N3 -0.89(11)
Ni C1 C2 N3 173.50(7)
N1 C1 C2 C3 179.18(11)
Ni C1 C2 C3 -6.44(17)
N3 C2 C3 C4 72.95(13)
C1 C2 C3 C4 -107.12(13)
C2 C3 C4 C5 179.47(10)
C3 C4 C5 C6 -64.21(14)
C2 C1 N1 N2 0.74(11)
Ni C1 N1 N2 -173.87(7)
C2 C1 N1 C7 179.28(10)
Ni C1 N1 C7 4.67(15)
N2 N1 C7 C8 69.58(11)
C1 N1 C7 C8 -108.95(12)
N1 C7 C8 C9 67.36(12)
C7 C8 C9 C10 179.16(10)
C1 N1 N2 N3 -0.27(11)
C7 N1 N2 N3 -179.02(8)
N1 N2 N3 C2 -0.36(11)
N1 N2 N3 C11 177.56(9)
C1 C2 N3 N2 0.83(12)
C3 C2 N3 N2 -179.23(9)
C1 C2 N3 C11 -176.82(10)
C3 C2 N3 C11 3.12(17)
C1 Ni C12 N4 -67.15(9)
C23 Ni C12 N4 115.23(19)
C25 Ni C12 N4 93.17(9)
C26 Ni C12 N4 133.44(9)
C24 Ni C12 N4 67.04(11)
C27 Ni C12 N4 159.88(8)
C1 Ni C12 C13 113.12(10)
C23 Ni C12 C13 -64.5(2)
C25 Ni C12 C13 -86.56(10)
C26 Ni C12 C13 -46.30(11)
C24 Ni C12 C13 -112.70(10)
C27 Ni C12 C13 -19.85(13)
N4 C12 C13 N6 0.22(11)
Ni C12 C13 N6 180.00(8)
N4 C12 C13 C14 -179.41(10)
Ni C12 C13 C14 0.37(17)
N6 C13 C14 C15 -79.00(13)
C12 C13 C14 C15 100.57(13)
C13 C14 C15 C16 -163.33(10)
C14 C15 C16 C17 173.06(11)
C13 C12 N4 N5 0.10(12)
Ni C12 N4 N5 -179.70(7)
C13 C12 N4 C18 176.33(10)
Ni C12 N4 C18 -3.47(15)
N5 N4 C18 C19 107.65(11)
C12 N4 C18 C19 -68.52(14)
N4 C18 C19 C20 -49.69(13)
C18 C19 C20 C21 -174.61(10)
C12 N4 N5 N6 -0.37(12)
C18 N4 N5 N6 -177.05(9)
N4 N5 N6 C13 0.52(11)
N4 N5 N6 C22 179.91(9)
C12 C13 N6 N5 -0.48(12)
C14 C13 N6 N5 179.18(9)
C12 C13 N6 C22 -179.80(10)
C14 C13 N6 C22 -0.14(17)
C12 Ni C23 C27 56.1(2)
C1 Ni C23 C27 -121.49(7)
C25 Ni C23 C27 80.04(7)
C26 Ni C23 C27 36.36(7)
C24 Ni C23 C27 116.50(10)
C12 Ni C23 C24 -60.4(2)
C1 Ni C23 C24 122.01(7)
C25 Ni C23 C24 -36.45(7)
C26 Ni C23 C24 -80.13(7)
C27 Ni C23 C24 -116.50(10)
C27 C23 C24 C25 -6.15(12)
Ni C23 C24 C25 59.13(8)
C27 C23 C24 Ni -65.28(8)
C12 Ni C24 C25 44.46(9)
C1 Ni C24 C25 172.16(7)
C23 Ni C24 C25 -118.95(10)
C26 Ni C24 C25 -38.49(7)
C27 Ni C24 C25 -80.52(8)
C12 Ni C24 C23 163.41(7)
C1 Ni C24 C23 -68.89(8)
C25 Ni C24 C23 118.95(10)
C26 Ni C24 C23 80.46(8)
C27 Ni C24 C23 38.43(7)
C23 C24 C25 C26 3.97(12)
Ni C24 C25 C26 61.86(8)
C23 C24 C25 Ni -57.89(7)
C12 Ni C25 C24 -148.24(7)
C1 Ni C25 C24 -15.68(13)
C23 Ni C25 C24 37.51(7)
C26 Ni C25 C24 117.53(10)
C27 Ni C25 C24 80.70(8)
C12 Ni C25 C26 94.23(7)
C1 Ni C25 C26 -133.21(10)
C23 Ni C25 C26 -80.02(8)
C24 Ni C25 C26 -117.53(10)
C27 Ni C25 C26 -36.83(7)
C24 C25 C26 C27 -0.36(13)
Ni C25 C26 C27 62.51(8)
C24 C25 C26 Ni -62.88(8)
C12 Ni C26 C27 147.40(7)
C1 Ni C26 C27 16.40(14)
C23 Ni C26 C27 -37.39(7)
C25 Ni C26 C27 -117.93(10)
C24 Ni C26 C27 -80.80(8)
C12 Ni C26 C25 -94.67(7)
C1 Ni C26 C25 134.33(10)
C23 Ni C26 C25 80.54(8)
C24 Ni C26 C25 37.13(7)
C27 Ni C26 C25 117.93(10)
C25 C26 C27 C23 -3.40(12)
Ni C26 C27 C23 57.64(8)
C25 C26 C27 Ni -61.04(8)
C24 C23 C27 C26 5.92(13)
Ni C23 C27 C26 -59.09(8)
C24 C23 C27 Ni 65.01(8)
C12 Ni C27 C26 -45.28(10)
C1 Ni C27 C26 -171.68(7)
C23 Ni C27 C26 119.04(10)
C25 Ni C27 C26 38.30(7)
C24 Ni C27 C26 80.46(8)
C12 Ni C27 C23 -164.32(7)
C1 Ni C27 C23 69.28(8)
C25 Ni C27 C23 -80.74(8)
C26 Ni C27 C23 -119.04(10)
C24 Ni C27 C23 -38.59(7)
